data_7711162
loop_
_publ_author_name
'Huang, Yi'
'Huang, Junben'
'Zhang, Yong'

_publ_section_title
;
 Wide band gap thiophosphates ASrPS4 (A=Li, Na, K, Rb, Cs): cation size
 effect induced successive structure transformation
;
_journal_name_full 'Dalton Transactions'
_journal_paper_doi 10.1039/D2DT02321K
_journal_year 2022
_chemical_formula_moiety 'C16 H20 Cl N2 O Ru S3 1+, Cl 1-, C H4 O'
_chemical_formula_sum 'C17 H24 Cl2 N2 O2 Ru S3'
_chemical_formula_weight 556.53
_space_group_crystal_system monoclinic
_space_group_IT_number 14
_space_group_name_Hall '-P 2ybc'
_space_group_name_H-M_alt 'P 1 21/c 1'
_atom_sites_solution_hydrogens mixed
_audit_creation_method SHELXL-2018/3
_audit_update_record
;
2022-07-08 deposited with the CCDC.	2022-09-05 downloaded from the CCDC.
;
_cell_angle_alpha 90
_cell_angle_beta 93.6059(14)
_cell_angle_gamma 90
_cell_formula_units_Z 4
_cell_length_a 13.2578(2)
_cell_length_b 15.5195(2)
_cell_length_c 10.17680(16)
_cell_measurement_reflns_used 30668
_cell_measurement_temperature 95(2)
_cell_measurement_theta_max 32.3870
_cell_measurement_theta_min 2.7940
_cell_volume 2089.78(5)
_computing_cell_refinement 'CrysAlisPro 1.171.39.20a (Rigaku OD, 2015)'
_computing_data_collection 'CrysAlisPro 1.171.39.20a (Rigaku OD, 2015)'
_computing_data_reduction 'CrysAlisPro 1.171.39.20a (Rigaku OD, 2015)'
_computing_molecular_graphics
;
WinGX (Farrugia, 2012); ORTEP-3 (Farrugia, 2012);
PLATON (Spek, 2009); Olex2 (Dolomanov et al., 2009)
;
_computing_publication_material
;
WinGX (Farrugia, 2012); ORTEP-3 (Farrugia, 2012);
PLATON (Spek, 2009); Olex2 (Dolomanov et al., 2009)
;
_computing_structure_refinement 'SHELXL-2018/3 (Sheldrick, 2015)'
_computing_structure_solution 'SHELXT-2018/2 (Sheldrick, 2015)'
_diffrn_ambient_temperature 95(2)
_diffrn_measured_fraction_theta_full 0.999
_diffrn_measured_fraction_theta_max 0.948
_diffrn_measurement_device_type 'Rigaku XtaLAB Pro: Kappa dual offset/far'
_diffrn_measurement_method '\w scans'
_diffrn_radiation_probe x-ray
_diffrn_radiation_type MoK\a
_diffrn_radiation_wavelength 0.71073
_diffrn_reflns_av_R_equivalents 0.0444
_diffrn_reflns_av_unetI/netI 0.0223
_diffrn_reflns_Laue_measured_fraction_full 0.999
_diffrn_reflns_Laue_measured_fraction_max 0.948
_diffrn_reflns_limit_h_max 19
_diffrn_reflns_limit_h_min -18
_diffrn_reflns_limit_k_max 22
_diffrn_reflns_limit_k_min -22
_diffrn_reflns_limit_l_max 14
_diffrn_reflns_limit_l_min -15
_diffrn_reflns_number 65478
_diffrn_reflns_point_group_measured_fraction_full 0.999
_diffrn_reflns_point_group_measured_fraction_max 0.948
_diffrn_reflns_theta_full 25.242
_diffrn_reflns_theta_max 32.266
_diffrn_reflns_theta_min 2.397
_diffrn_source 'microfocus sealed X-ray tube'
_exptl_absorpt_coefficient_mu 1.322
_exptl_absorpt_correction_T_max 1.000
_exptl_absorpt_correction_T_min 0.457
_exptl_absorpt_correction_type gaussian
_exptl_absorpt_process_details
;
CrysAlisPro 1.171.39.20a (Rigaku Oxford Diffraction, 2015).
Numerical absorption correction based on gaussian integration over
a multifaceted crystal model. Empirical absorption correction using
spherical harmonics, frame scaling and detector area scaling,
implemented in SCALE3 ABSPACK scaling algorithm.
;
_exptl_crystal_colour yellow
_exptl_crystal_density_diffrn 1.769
_exptl_crystal_description plate
_exptl_crystal_F_000 1128
_exptl_crystal_recrystallization_method 'vapor diffusion of diethyl ether into a DCM-methanol solution'
_exptl_crystal_size_max 0.319
_exptl_crystal_size_mid 0.143
_exptl_crystal_size_min 0.060
_refine_diff_density_max 0.766
_refine_diff_density_min -0.740
_refine_diff_density_rms 0.076
_refine_ls_extinction_method none
_refine_ls_goodness_of_fit_ref 1.039
_refine_ls_hydrogen_treatment mixed
_refine_ls_matrix_type full
_refine_ls_number_parameters 251
_refine_ls_number_reflns 7041
_refine_ls_number_restraints 0
_refine_ls_restrained_S_all 1.039
_refine_ls_R_factor_all 0.0231
_refine_ls_R_factor_gt 0.0198
_refine_ls_shift/su_max 0.001
_refine_ls_shift/su_mean 0.000
_refine_ls_structure_factor_coef Fsqd
_refine_ls_weighting_details 'w=1/[\s^2^(Fo^2^)+(0.0205P)^2^+1.2730P] where P=(Fo^2^+2Fc^2^)/3'
_refine_ls_weighting_scheme calc
_refine_ls_wR_factor_gt 0.0476
_refine_ls_wR_factor_ref 0.0486
_reflns_Friedel_coverage 0.000
_reflns_number_gt 6445
_reflns_number_total 7041
_reflns_threshold_expression 'I > 2\s(I)'
_cod_data_source_file d2dt02321k2.cif
_cod_data_source_block jk397
_cod_original_cell_volume 2089.77(6)
_cod_original_sg_symbol_H-M 'P 21/c'
_cod_database_code 7711162
_shelx_shelxl_version_number 2018/3
_shelx_space_group_comment
;
The symmetry employed for this shelxl refinement is uniquely defined
by the following loop, which should always be used as a source of
symmetry information in preference to the above space-group names.
They are only intended as comments.
;
_shelx_estimated_absorpt_t_min 0.678
_shelx_estimated_absorpt_t_max 0.925

loop_
_space_group_symop_operation_xyz
'x, y, z'
'-x, y+1/2, -z+1/2'
'-x, -y, -z'
'x, -y-1/2, z-1/2'

loop_
_atom_site_label
_atom_site_type_symbol
_atom_site_fract_x
_atom_site_fract_y
_atom_site_fract_z
_atom_site_U_iso_or_equiv
_atom_site_adp_type
_atom_site_occupancy
_atom_site_site_symmetry_order
_atom_site_calc_flag
_atom_site_refinement_flags_posn
_atom_site_refinement_flags_adp
_atom_site_refinement_flags_occupancy
_atom_site_disorder_assembly
_atom_site_disorder_group
Ru1 Ru 0.79315(2) 0.42180(2) 0.20514(2) 0.00771(3) Uani 1 1 d . . . . .
Cl1 Cl 0.79886(2) 0.39437(2) -0.02930(3) 0.01276(5) Uani 1 1 d . . . . .
Cl2 Cl 0.29801(2) 0.29446(2) 0.18003(3) 0.01612(6) Uani 1 1 d . . . . .
S1 S 0.86707(2) 0.55652(2) 0.18931(3) 0.01123(5) Uani 1 1 d . . . . .
S2 S 0.69009(2) 0.30562(2) 0.24680(3) 0.01063(5) Uani 1 1 d . . . . .
S3 S 0.93969(2) 0.35103(2) 0.24914(3) 0.01209(6) Uani 1 1 d . . . . .
O3 O 0.98205(7) 0.35325(7) 0.38754(9) 0.01894(19) Uani 1 1 d . . . . .
N1 N 0.65764(7) 0.48864(6) 0.17023(9) 0.00915(17) Uani 1 1 d . . . . .
N2 N 0.78074(7) 0.45186(6) 0.39955(10) 0.00937(17) Uani 1 1 d . . . . .
C11 C 0.75748(10) 0.61674(8) 0.12467(13) 0.0147(2) Uani 1 1 d . . . . .
H11A H 0.758567 0.674416 0.166276 0.018 Uiso 1 1 calc R U . . .
H11B H 0.762668 0.625090 0.028885 0.018 Uiso 1 1 calc R U . . .
C12 C 0.65844(9) 0.57459(7) 0.14667(12) 0.0110(2) Uani 1 1 d . . . . .
C13 C 0.56945(10) 0.62243(8) 0.13562(12) 0.0143(2) Uani 1 1 d . . . . .
H13 H 0.571444 0.682756 0.120160 0.017 Uiso 1 1 calc R U . . .
C14 C 0.47770(10) 0.58078(8) 0.14750(12) 0.0149(2) Uani 1 1 d . . . . .
H14 H 0.416208 0.612354 0.140159 0.018 Uiso 1 1 calc R U . . .
C15 C 0.47675(9) 0.49253(8) 0.17020(12) 0.0136(2) Uani 1 1 d . . . . .
H15 H 0.414670 0.462969 0.178046 0.016 Uiso 1 1 calc R U . . .
C16 C 0.56802(9) 0.44803(7) 0.18130(11) 0.0105(2) Uani 1 1 d . . . . .
C17 C 0.56856(9) 0.35180(7) 0.19381(12) 0.0129(2) Uani 1 1 d . . . . .
H17A H 0.546195 0.326596 0.107470 0.016 Uiso 1 1 calc R U . . .
H17B H 0.518664 0.334960 0.257503 0.016 Uiso 1 1 calc R U . . .
C21 C 0.87458(11) 0.58585(8) 0.36279(13) 0.0173(2) Uani 1 1 d . . . . .
H21A H 0.946504 0.585805 0.395470 0.021 Uiso 1 1 calc R U . . .
H21B H 0.848846 0.645352 0.371143 0.021 Uiso 1 1 calc R U . . .
C22 C 0.81685(9) 0.52778(8) 0.44916(12) 0.0115(2) Uani 1 1 d . . . . .
C23 C 0.80523(9) 0.55171(8) 0.57869(12) 0.0139(2) Uani 1 1 d . . . . .
H23 H 0.830620 0.605467 0.610833 0.017 Uiso 1 1 calc R U . . .
C24 C 0.75628(9) 0.49657(8) 0.66078(12) 0.0148(2) Uani 1 1 d . . . . .
H24 H 0.749077 0.511326 0.750302 0.018 Uiso 1 1 calc R U . . .
C25 C 0.71800(10) 0.41948(8) 0.61007(12) 0.0143(2) Uani 1 1 d . . . . .
H25 H 0.683242 0.381165 0.664292 0.017 Uiso 1 1 calc R U . . .
C26 C 0.73085(9) 0.39863(7) 0.47916(12) 0.0108(2) Uani 1 1 d . . . . .
C27 C 0.69427(9) 0.31346(7) 0.42531(12) 0.0128(2) Uani 1 1 d . . . . .
H27A H 0.625606 0.302740 0.454711 0.015 Uiso 1 1 calc R U . . .
H27B H 0.739083 0.267545 0.463112 0.015 Uiso 1 1 calc R U . . .
C31 C 1.03508(10) 0.38485(10) 0.14368(14) 0.0214(3) Uani 1 1 d . . . . .
H31A H 1.052282 0.445288 0.161759 0.032 Uiso 1 1 calc R U . . .
H31B H 1.009781 0.378765 0.051583 0.032 Uiso 1 1 calc R U . . .
H31C H 1.095456 0.349029 0.159914 0.032 Uiso 1 1 calc R U . . .
C32 C 0.93345(11) 0.23958(9) 0.20429(15) 0.0215(3) Uani 1 1 d . . . . .
H32A H 0.999466 0.212614 0.224342 0.032 Uiso 1 1 calc R U . . .
H32B H 0.915065 0.234459 0.109830 0.032 Uiso 1 1 calc R U . . .
H32C H 0.882396 0.210641 0.254139 0.032 Uiso 1 1 calc R U . . .
O1 O 0.47514(8) 0.19374(6) 0.05821(10) 0.01896(19) Uani 1 1 d . . . . .
H1 H 0.4277(17) 0.2182(14) 0.084(2) 0.036(6) Uiso 1 1 d . . . . .
C1 C 0.43926(11) 0.11391(8) 0.00602(13) 0.0182(2) Uani 1 1 d . . . . .
H1A H 0.392876 0.124427 -0.071126 0.027 Uiso 1 1 calc R U . . .
H1B H 0.403609 0.082912 0.073021 0.027 Uiso 1 1 calc R U . . .
H1C H 0.496506 0.079237 -0.019911 0.027 Uiso 1 1 calc R U . . .

loop_
_atom_site_aniso_label
_atom_site_aniso_U_11
_atom_site_aniso_U_22
_atom_site_aniso_U_33
_atom_site_aniso_U_23
_atom_site_aniso_U_13
_atom_site_aniso_U_12
Ru1 0.00823(4) 0.00905(4) 0.00588(5) 0.00003(3) 0.00071(3) -0.00004(3)
Cl1 0.01613(13) 0.01525(12) 0.00689(12) -0.00131(9) 0.00076(9) -0.00015(9)
Cl2 0.01838(13) 0.01571(13) 0.01436(13) 0.00213(10) 0.00165(10) 0.00316(10)
S1 0.01280(12) 0.01291(12) 0.00810(13) 0.00073(9) 0.00156(10) -0.00355(9)
S2 0.01195(12) 0.00865(11) 0.01141(13) -0.00063(9) 0.00163(10) 0.00014(9)
S3 0.01066(12) 0.01677(13) 0.00884(13) 0.00040(10) 0.00072(9) 0.00289(9)
O3 0.0175(4) 0.0281(5) 0.0108(4) 0.0005(4) -0.0020(3) 0.0029(4)
N1 0.0108(4) 0.0102(4) 0.0063(4) -0.0007(3) -0.0005(3) 0.0002(3)
N2 0.0097(4) 0.0106(4) 0.0078(4) 0.0010(3) 0.0003(3) 0.0000(3)
C11 0.0179(6) 0.0111(5) 0.0151(6) 0.0030(4) 0.0002(4) -0.0013(4)
C12 0.0149(5) 0.0111(5) 0.0067(5) -0.0007(4) -0.0002(4) 0.0005(4)
C13 0.0200(6) 0.0131(5) 0.0096(5) 0.0002(4) -0.0001(4) 0.0048(4)
C14 0.0159(5) 0.0191(6) 0.0098(5) -0.0005(4) 0.0007(4) 0.0067(4)
C15 0.0120(5) 0.0188(5) 0.0100(5) -0.0012(4) 0.0004(4) 0.0016(4)
C16 0.0114(5) 0.0128(5) 0.0073(5) -0.0008(4) 0.0004(4) 0.0002(4)
C17 0.0107(5) 0.0123(5) 0.0156(6) -0.0005(4) -0.0002(4) -0.0014(4)
C21 0.0233(6) 0.0192(6) 0.0092(5) -0.0009(4) 0.0001(5) -0.0113(5)
C22 0.0116(5) 0.0137(5) 0.0091(5) 0.0008(4) -0.0008(4) -0.0020(4)
C23 0.0152(5) 0.0164(5) 0.0100(5) -0.0023(4) -0.0012(4) -0.0014(4)
C24 0.0166(5) 0.0195(5) 0.0083(5) -0.0005(4) 0.0016(4) 0.0019(4)
C25 0.0184(6) 0.0145(5) 0.0104(5) 0.0026(4) 0.0038(4) 0.0011(4)
C26 0.0116(5) 0.0105(5) 0.0104(5) 0.0020(4) 0.0015(4) 0.0012(4)
C27 0.0178(5) 0.0099(5) 0.0110(5) 0.0024(4) 0.0026(4) -0.0015(4)
C31 0.0115(5) 0.0359(7) 0.0171(6) 0.0044(5) 0.0045(5) 0.0020(5)
C32 0.0214(6) 0.0189(6) 0.0242(7) -0.0040(5) 0.0001(5) 0.0085(5)
O1 0.0178(4) 0.0139(4) 0.0257(5) -0.0055(4) 0.0054(4) -0.0023(3)
C1 0.0230(6) 0.0158(5) 0.0158(6) -0.0023(5) 0.0023(5) -0.0060(5)

loop_
_atom_type_symbol
_atom_type_description
_atom_type_scat_dispersion_real
_atom_type_scat_dispersion_imag
_atom_type_scat_source
C C 0.0033 0.0016 'International Tables Vol C Tables 4.2.6.8 and 6.1.1.4'
H H 0.0000 0.0000 'International Tables Vol C Tables 4.2.6.8 and 6.1.1.4'
N N 0.0061 0.0033 'International Tables Vol C Tables 4.2.6.8 and 6.1.1.4'
O O 0.0106 0.0060 'International Tables Vol C Tables 4.2.6.8 and 6.1.1.4'
S S 0.1246 0.1234 'International Tables Vol C Tables 4.2.6.8 and 6.1.1.4'
Cl Cl 0.1484 0.1585 'International Tables Vol C Tables 4.2.6.8 and 6.1.1.4'
Ru Ru -1.2594 0.8363 'International Tables Vol C Tables 4.2.6.8 and 6.1.1.4'

loop_
_geom_angle_atom_site_label_1
_geom_angle_atom_site_label_2
_geom_angle_atom_site_label_3
_geom_angle
_geom_angle_site_symmetry_1
_geom_angle_site_symmetry_3
_geom_angle_publ_flag
N2 Ru1 N1 86.02(4) . . ?
N2 Ru1 S3 92.27(3) . . ?
N1 Ru1 S3 178.28(3) . . ?
N2 Ru1 S2 85.21(3) . . ?
N1 Ru1 S2 84.65(3) . . ?
S3 Ru1 S2 95.473(11) . . ?
N2 Ru1 S1 85.51(3) . . ?
N1 Ru1 S1 84.43(3) . . ?
S3 Ru1 S1 95.191(11) . . ?
S2 Ru1 S1 166.116(11) . . ?
N2 Ru1 Cl1 175.81(3) . . ?
N1 Ru1 Cl1 89.98(3) . . ?
S3 Ru1 Cl1 91.724(11) . . ?
S2 Ru1 Cl1 95.653(10) . . ?
S1 Ru1 Cl1 92.887(10) . . ?
C11 S1 C21 102.50(6) . . ?
C11 S1 Ru1 99.04(4) . . ?
C21 S1 Ru1 98.96(4) . . ?
C17 S2 C27 103.96(6) . . ?
C17 S2 Ru1 99.27(4) . . ?
C27 S2 Ru1 98.60(4) . . ?
O3 S3 C31 108.86(6) . . ?
O3 S3 C32 105.86(6) . . ?
C31 S3 C32 98.84(7) . . ?
O3 S3 Ru1 116.60(4) . . ?
C31 S3 Ru1 111.80(5) . . ?
C32 S3 Ru1 113.28(5) . . ?
C12 N1 C16 119.26(10) . . ?
C12 N1 Ru1 120.23(8) . . ?
C16 N1 Ru1 120.31(8) . . ?
C22 N2 C26 118.68(10) . . ?
C22 N2 Ru1 120.59(8) . . ?
C26 N2 Ru1 120.61(8) . . ?
C12 C11 S1 114.23(8) . . ?
C12 C11 H11A 108.7 . . ?
S1 C11 H11A 108.7 . . ?
C12 C11 H11B 108.7 . . ?
S1 C11 H11B 108.7 . . ?
H11A C11 H11B 107.6 . . ?
N1 C12 C13 121.54(11) . . ?
N1 C12 C11 118.25(10) . . ?
C13 C12 C11 120.12(10) . . ?
C14 C13 C12 119.13(11) . . ?
C14 C13 H13 120.4 . . ?
C12 C13 H13 120.4 . . ?
C15 C14 C13 119.35(11) . . ?
C15 C14 H14 120.3 . . ?
C13 C14 H14 120.3 . . ?
C14 C15 C16 119.07(11) . . ?
C14 C15 H15 120.5 . . ?
C16 C15 H15 120.5 . . ?
N1 C16 C15 121.64(11) . . ?
N1 C16 C17 118.07(10) . . ?
C15 C16 C17 120.06(11) . . ?
C16 C17 S2 114.73(8) . . ?
C16 C17 H17A 108.6 . . ?
S2 C17 H17A 108.6 . . ?
C16 C17 H17B 108.6 . . ?
S2 C17 H17B 108.6 . . ?
H17A C17 H17B 107.6 . . ?
C22 C21 S1 114.77(8) . . ?
C22 C21 H21A 108.6 . . ?
S1 C21 H21A 108.6 . . ?
C22 C21 H21B 108.6 . . ?
S1 C21 H21B 108.6 . . ?
H21A C21 H21B 107.6 . . ?
N2 C22 C23 121.88(11) . . ?
N2 C22 C21 118.96(10) . . ?
C23 C22 C21 119.12(11) . . ?
C24 C23 C22 119.46(11) . . ?
C24 C23 H23 120.3 . . ?
C22 C23 H23 120.3 . . ?
C23 C24 C25 118.87(11) . . ?
C23 C24 H24 120.6 . . ?
C25 C24 H24 120.6 . . ?
C24 C25 C26 119.54(11) . . ?
C24 C25 H25 120.2 . . ?
C26 C25 H25 120.2 . . ?
N2 C26 C25 121.55(11) . . ?
N2 C26 C27 118.46(10) . . ?
C25 C26 C27 119.90(10) . . ?
C26 C27 S2 114.39(8) . . ?
C26 C27 H27A 108.7 . . ?
S2 C27 H27A 108.7 . . ?
C26 C27 H27B 108.7 . . ?
S2 C27 H27B 108.7 . . ?
H27A C27 H27B 107.6 . . ?
S3 C31 H31A 109.5 . . ?
S3 C31 H31B 109.5 . . ?
H31A C31 H31B 109.5 . . ?
S3 C31 H31C 109.5 . . ?
H31A C31 H31C 109.5 . . ?
H31B C31 H31C 109.5 . . ?
S3 C32 H32A 109.5 . . ?
S3 C32 H32B 109.5 . . ?
H32A C32 H32B 109.5 . . ?
S3 C32 H32C 109.5 . . ?
H32A C32 H32C 109.5 . . ?
H32B C32 H32C 109.5 . . ?
C1 O1 H1 106.8(16) . . ?
O1 C1 H1A 109.5 . . ?
O1 C1 H1B 109.5 . . ?
H1A C1 H1B 109.5 . . ?
O1 C1 H1C 109.5 . . ?
H1A C1 H1C 109.5 . . ?
H1B C1 H1C 109.5 . . ?

loop_
_geom_bond_atom_site_label_1
_geom_bond_atom_site_label_2
_geom_bond_distance
_geom_bond_site_symmetry_2
_geom_bond_publ_flag
Ru1 N2 2.0495(10) . ?
Ru1 N1 2.0856(10) . ?
Ru1 S3 2.2521(3) . ?
Ru1 S2 2.3173(3) . ?
Ru1 S1 2.3190(3) . ?
Ru1 Cl1 2.4293(3) . ?
S1 C11 1.8158(13) . ?
S1 C21 1.8198(13) . ?
S2 C17 1.8140(12) . ?
S2 C27 1.8181(12) . ?
S3 O3 1.4834(10) . ?
S3 C31 1.7882(13) . ?
S3 C32 1.7893(14) . ?
N1 C12 1.3553(14) . ?
N1 C16 1.3559(15) . ?
N2 C22 1.3571(15) . ?
N2 C26 1.3579(15) . ?
C11 C12 1.4964(17) . ?
C11 H11A 0.9900 . ?
C11 H11B 0.9900 . ?
C12 C13 1.3926(16) . ?
C13 C14 1.3894(18) . ?
C13 H13 0.9500 . ?
C14 C15 1.3892(17) . ?
C14 H14 0.9500 . ?
C15 C16 1.3916(16) . ?
C15 H15 0.9500 . ?
C16 C17 1.4990(16) . ?
C17 H17A 0.9900 . ?
C17 H17B 0.9900 . ?
C21 C22 1.5017(17) . ?
C21 H21A 0.9900 . ?
C21 H21B 0.9900 . ?
C22 C23 1.3875(17) . ?
C23 C24 1.3855(17) . ?
C23 H23 0.9500 . ?
C24 C25 1.3864(17) . ?
C24 H24 0.9500 . ?
C25 C26 1.3918(17) . ?
C25 H25 0.9500 . ?
C26 C27 1.4998(16) . ?
C27 H27A 0.9900 . ?
C27 H27B 0.9900 . ?
C31 H31A 0.9800 . ?
C31 H31B 0.9800 . ?
C31 H31C 0.9800 . ?
C32 H32A 0.9800 . ?
C32 H32B 0.9800 . ?
C32 H32C 0.9800 . ?
O1 C1 1.4183(15) . ?
O1 H1 0.79(2) . ?
C1 H1A 0.9800 . ?
C1 H1B 0.9800 . ?
C1 H1C 0.9800 . ?

loop_
_geom_hbond_atom_site_label_D
_geom_hbond_atom_site_label_H
_geom_hbond_atom_site_label_A
_geom_hbond_distance_DH
_geom_hbond_distance_HA
_geom_hbond_distance_DA
_geom_hbond_angle_DHA
_geom_hbond_site_symmetry_A
_geom_hbond_publ_flag
O1 H1 Cl2 0.79(2) 2.35(2) 3.1403(10) 174(2) . yes

loop_
_geom_torsion_atom_site_label_1
_geom_torsion_atom_site_label_2
_geom_torsion_atom_site_label_3
_geom_torsion_atom_site_label_4
_geom_torsion
_geom_torsion_site_symmetry_1
_geom_torsion_site_symmetry_2
_geom_torsion_site_symmetry_3
_geom_torsion_site_symmetry_4
_geom_torsion_publ_flag
C21 S1 C11 C12 -81.62(10) . . . . ?
Ru1 S1 C11 C12 19.73(9) . . . . ?
C16 N1 C12 C13 1.03(17) . . . . ?
Ru1 N1 C12 C13 -173.73(9) . . . . ?
C16 N1 C12 C11 -175.42(10) . . . . ?
Ru1 N1 C12 C11 9.82(14) . . . . ?
S1 C11 C12 N1 -20.99(15) . . . . ?
S1 C11 C12 C13 162.50(9) . . . . ?
N1 C12 C13 C14 -0.78(18) . . . . ?
C11 C12 C13 C14 175.61(11) . . . . ?
C12 C13 C14 C15 0.06(18) . . . . ?
C13 C14 C15 C16 0.38(18) . . . . ?
C12 N1 C16 C15 -0.56(17) . . . . ?
Ru1 N1 C16 C15 174.19(9) . . . . ?
C12 N1 C16 C17 173.98(10) . . . . ?
Ru1 N1 C16 C17 -11.27(14) . . . . ?
C14 C15 C16 N1 -0.14(18) . . . . ?
C14 C15 C16 C17 -174.57(11) . . . . ?
N1 C16 C17 S2 19.58(14) . . . . ?
C15 C16 C17 S2 -165.78(9) . . . . ?
C27 S2 C17 C16 84.59(10) . . . . ?
Ru1 S2 C17 C16 -16.75(9) . . . . ?
C11 S1 C21 C22 90.30(11) . . . . ?
Ru1 S1 C21 C22 -11.12(10) . . . . ?
C26 N2 C22 C23 0.80(17) . . . . ?
Ru1 N2 C22 C23 176.84(9) . . . . ?
C26 N2 C22 C21 178.34(11) . . . . ?
Ru1 N2 C22 C21 -5.61(15) . . . . ?
S1 C21 C22 N2 11.94(16) . . . . ?
S1 C21 C22 C23 -170.44(10) . . . . ?
N2 C22 C23 C24 0.62(18) . . . . ?
C21 C22 C23 C24 -176.92(12) . . . . ?
C22 C23 C24 C25 -1.50(18) . . . . ?
C23 C24 C25 C26 1.00(19) . . . . ?
C22 N2 C26 C25 -1.32(17) . . . . ?
Ru1 N2 C26 C25 -177.36(9) . . . . ?
C22 N2 C26 C27 -177.89(10) . . . . ?
Ru1 N2 C26 C27 6.06(14) . . . . ?
C24 C25 C26 N2 0.43(18) . . . . ?
C24 C25 C26 C27 176.95(11) . . . . ?
N2 C26 C27 S2 -16.69(14) . . . . ?
C25 C26 C27 S2 166.68(9) . . . . ?
C17 S2 C27 C26 -84.91(9) . . . . ?
Ru1 S2 C27 C26 16.95(9) . . . . ?
